data_7063836
loop_
_publ_author_name
'Frank, Inga V.'
'Shakirova, Albina R.'
'Peregudov, Alexander S.'
'Dolgushin, Fedor M.'
'Shchegolikhina, Olga I.'
'Anisimov, Anton A.'

_publ_section_title
;
 Synthesis and structure of new vinylcoppersiloxanes and stereoregular
 organocyclosilsesquioxanes based on them
;
_journal_issue 26
_journal_name_full 'New Journal of Chemistry'
_journal_page_first 11273
_journal_page_last 11284
_journal_paper_doi 10.1039/D5NJ01899D
_journal_volume 49
_journal_year 2025
_chemical_formula_moiety 'C40 H48 Cu6 N4 O22 Si10, 2(C3 H7 N O)'
_chemical_formula_sum 'C46 H62 Cu6 N6 O24 Si10'
_chemical_formula_weight 1745.15
_space_group_crystal_system monoclinic
_space_group_IT_number 14
_space_group_name_Hall '-P 2yn'
_space_group_name_H-M_alt 'P 1 21/n 1'
_atom_sites_solution_hydrogens mixed
_atom_sites_solution_primary direct
_audit_creation_method SHELXL-2018/3
_audit_update_record
;
2025-05-27 deposited with the CCDC.	2025-05-30 downloaded from the CCDC.
;
_cell_angle_alpha 90
_cell_angle_beta 102.9401(9)
_cell_angle_gamma 90
_cell_formula_units_Z 2
_cell_length_a 13.8005(6)
_cell_length_b 18.3441(9)
_cell_length_c 13.9302(7)
_cell_measurement_reflns_used 9912
_cell_measurement_temperature 120(2)
_cell_measurement_theta_max 33.53
_cell_measurement_theta_min 2.18
_cell_volume 3437.0(3)
_computing_cell_refinement 'Bruker SAINT'
_computing_data_collection 'Bruker APEX2'
_computing_data_reduction 'Bruker SAINT'
_computing_molecular_graphics 'Bruker SHELXTL'
_computing_publication_material 'Bruker SHELXTL'
_computing_structure_refinement 'SHELXL-2018/3 (Sheldrick, 2018)'
_computing_structure_solution 'SHELXS-97 (Sheldrick 2008)'
_diffrn_ambient_temperature 120(2)
_diffrn_measured_fraction_theta_full 1.000
_diffrn_measured_fraction_theta_max 1.000
_diffrn_measurement_device_type 'Bruker APEX-II CCD'
_diffrn_measurement_method '\f and \w scans'
_diffrn_radiation_type MoK\a
_diffrn_radiation_wavelength 0.71073
_diffrn_reflns_av_R_equivalents 0.0273
_diffrn_reflns_av_unetI/netI 0.0153
_diffrn_reflns_Laue_measured_fraction_full 1.000
_diffrn_reflns_Laue_measured_fraction_max 1.000
_diffrn_reflns_limit_h_max 19
_diffrn_reflns_limit_h_min -19
_diffrn_reflns_limit_k_max 25
_diffrn_reflns_limit_k_min -25
_diffrn_reflns_limit_l_max 19
_diffrn_reflns_limit_l_min -19
_diffrn_reflns_number 73351
_diffrn_reflns_point_group_measured_fraction_full 1.000
_diffrn_reflns_point_group_measured_fraction_max 1.000
_diffrn_reflns_theta_full 25.242
_diffrn_reflns_theta_max 30.000
_diffrn_reflns_theta_min 1.866
_exptl_absorpt_coefficient_mu 2.074
_exptl_absorpt_correction_T_max 0.531
_exptl_absorpt_correction_T_min 0.309
_exptl_absorpt_correction_type multi-scan
_exptl_absorpt_process_details SADABS
_exptl_crystal_colour blue
_exptl_crystal_density_diffrn 1.686
_exptl_crystal_description prism
_exptl_crystal_F_000 1772
_exptl_crystal_size_max 0.550
_exptl_crystal_size_mid 0.400
_exptl_crystal_size_min 0.350
_refine_diff_density_max 0.739
_refine_diff_density_min -0.664
_refine_diff_density_rms 0.082
_refine_ls_extinction_method none
_refine_ls_goodness_of_fit_ref 1.053
_refine_ls_hydrogen_treatment mixed
_refine_ls_matrix_type full
_refine_ls_number_parameters 487
_refine_ls_number_reflns 10028
_refine_ls_number_restraints 4
_refine_ls_restrained_S_all 1.055
_refine_ls_R_factor_all 0.0315
_refine_ls_R_factor_gt 0.0277
_refine_ls_shift/su_max 0.002
_refine_ls_shift/su_mean 0.000
_refine_ls_structure_factor_coef Fsqd
_refine_ls_weighting_details 'w=1/[\s^2^(Fo^2^)+(0.0423P)^2^+2.6209P] where P=(Fo^2^+2Fc^2^)/3'
_refine_ls_weighting_scheme calc
_refine_ls_wR_factor_gt 0.0745
_refine_ls_wR_factor_ref 0.0769
_reflns_Friedel_coverage 0.000
_reflns_number_gt 9104
_reflns_number_total 10028
_reflns_threshold_expression 'I > 2\s(I)'
_cod_data_source_file d5nj01899d2.cif
_cod_data_source_block sad_CCDC1
_cod_depositor_comments 'Adding full bibliography for 7063833--7063836.cif.'
_cod_original_sg_symbol_H-M 'P 21/n'
_cod_database_code 7063836
_shelx_shelxl_version_number 2018/3
_shelx_space_group_comment
; 
The symmetry employed for this shelxl refinement is uniquely defined 
by the following loop, which should always be used as a source of 
symmetry information in preference to the above space-group names. 
They are only intended as comments. 
;
_shelx_estimated_absorpt_t_min 0.395
_shelx_estimated_absorpt_t_max 0.531

loop_
_space_group_symop_operation_xyz
'x, y, z'
'-x+1/2, y+1/2, -z+1/2'
'-x, -y, -z'
'x-1/2, -y-1/2, z-1/2'

loop_
_atom_site_label
_atom_site_type_symbol
_atom_site_fract_x
_atom_site_fract_y
_atom_site_fract_z
_atom_site_U_iso_or_equiv
_atom_site_adp_type
_atom_site_occupancy
_atom_site_site_symmetry_order
_atom_site_calc_flag
_atom_site_refinement_flags_posn
_atom_site_refinement_flags_adp
_atom_site_refinement_flags_occupancy
_atom_site_disorder_assembly
_atom_site_disorder_group
Cu1 Cu 1.05505(2) -0.19722(2) 0.40401(2) 0.01590(5) Uani 1 1 d . . . . .
Cu2 Cu 1.07719(2) -0.07332(2) 0.55261(2) 0.01715(5) Uani 1 1 d . . . . .
Cu3 Cu 1.04925(2) 0.05282(2) 0.67991(2) 0.01439(5) Uani 1 1 d . . . . .
Si1 Si 0.92095(4) -0.19607(2) 0.56555(3) 0.01765(9) Uani 1 1 d . . . . .
Si2 Si 0.99730(3) -0.11185(2) 0.74626(3) 0.01736(9) Uani 1 1 d . . . . .
Si3 Si 0.90872(4) 0.01847(3) 0.81121(3) 0.01875(9) Uani 1 1 d . . . . .
Si4 Si 0.78919(3) 0.05256(2) 0.60480(3) 0.01649(9) Uani 1 1 d . . . . .
Si5 Si 0.79314(3) -0.07015(2) 0.46133(3) 0.01566(8) Uani 1 1 d . . . . .
O1 O 0.93247(10) -0.17657(7) 0.68168(9) 0.0239(3) Uani 1 1 d . . . . .
O2 O 0.92679(11) -0.07080(7) 0.80871(10) 0.0259(3) Uani 1 1 d . . . . .
O3 O 0.81238(9) 0.03606(8) 0.72199(9) 0.0235(2) Uani 1 1 d . . . . .
O4 O 0.75712(9) -0.02453(7) 0.54680(9) 0.0230(2) Uani 1 1 d . . . . .
O5 O 0.82463(9) -0.15285(7) 0.50053(9) 0.0208(2) Uani 1 1 d . . . . .
O6 O 1.02086(9) -0.17276(6) 0.53120(8) 0.0167(2) Uani 1 1 d . . . . .
O7 O 1.03138(9) -0.05444(6) 0.67196(9) 0.0178(2) Uani 1 1 d . . . . .
O8 O 1.00656(9) 0.06036(7) 0.80016(9) 0.0198(2) Uani 1 1 d . . . . .
O9 O 0.88541(9) 0.08517(6) 0.57158(8) 0.0165(2) Uani 1 1 d . . . . .
O10 O 0.88601(9) -0.03062(6) 0.42983(8) 0.0173(2) Uani 1 1 d . . . . .
O11 O 0.93036(9) -0.15836(6) 0.32575(9) 0.0167(2) Uani 1 1 d . . . . .
H11 H 0.894(2) -0.1674(15) 0.359(2) 0.040(8) Uiso 1 1 d . . . . .
N1 N 1.16755(11) -0.26148(8) 0.47051(10) 0.0193(3) Uani 1 1 d . . . . .
N2 N 1.09432(11) -0.23816(8) 0.28494(10) 0.0193(3) Uani 1 1 d . . . . .
C1 C 0.89394(17) -0.29423(10) 0.54917(16) 0.0333(4) Uani 1 1 d D . . . .
H1A H 0.838016 -0.308837 0.498501 0.040 Uiso 0.690(3) 1 d R U P A 1
H1B H 0.831176 -0.308667 0.562001 0.040 Uiso 0.310(3) 1 d R U P A 2
C2 C 0.9468(3) -0.34588(17) 0.6020(4) 0.0678(16) Uani 0.690(3) 1 d D . P A 1
H2A H 1.002946 -0.333499 0.652479 0.081 Uiso 0.690(3) 1 calc R U P A 1
H2B H 0.928740 -0.395555 0.589743 0.081 Uiso 0.690(3) 1 calc R U P A 1
C3 C 1.10268(16) -0.15506(12) 0.83237(14) 0.0317(4) Uani 1 1 d . . . . .
H3A H 1.145618 -0.124215 0.877709 0.038 Uiso 1 1 calc R U . . .
C4 C 1.1232(2) -0.22526(15) 0.8360(2) 0.0511(7) Uani 1 1 d . . . . .
H4A H 1.082046 -0.257935 0.791913 0.061 Uiso 1 1 calc R U . . .
H4B H 1.179070 -0.243228 0.882731 0.061 Uiso 1 1 calc R U . . .
C5 C 0.86962(15) 0.03916(11) 0.92734(13) 0.0259(4) Uani 1 1 d . . . . .
H5A H 0.919316 0.041978 0.986683 0.031 Uiso 1 1 calc R U . . .
C6 C 0.77678(18) 0.05007(15) 0.93150(17) 0.0404(5) Uani 1 1 d . . . . .
H6A H 0.725712 0.047550 0.873173 0.049 Uiso 1 1 calc R U . . .
H6B H 0.760561 0.060508 0.992838 0.049 Uiso 1 1 calc R U . . .
C7 C 0.68277(15) 0.11633(12) 0.57745(17) 0.0330(4) Uani 1 1 d . . . . .
H7A H 0.652723 0.125410 0.510232 0.040 Uiso 1 1 calc R U . . .
C8 C 0.6456(2) 0.15010(14) 0.6448(2) 0.0487(6) Uani 1 1 d . . . . .
H8A H 0.673836 0.142307 0.712765 0.058 Uiso 1 1 calc R U . . .
H8B H 0.590728 0.182205 0.625385 0.058 Uiso 1 1 calc R U . . .
C9 C 0.68397(13) -0.08234(10) 0.35770(14) 0.0266(4) Uani 1 1 d D . . . .
H9A H 0.692816 -0.104365 0.298528 0.032 Uiso 0.690(3) 1 d R U P A 1
H9B H 0.624855 -0.105545 0.368168 0.032 Uiso 0.310(3) 1 d R U P A 2
C10 C 0.59361(17) -0.06153(19) 0.3644(3) 0.0377(7) Uani 0.690(3) 1 d D . P A 1
H10A H 0.583791 -0.039805 0.423427 0.045 Uiso 0.690(3) 1 calc R U P A 1
H10B H 0.538761 -0.068355 0.310244 0.045 Uiso 0.690(3) 1 calc R U P A 1
C11 C 1.20231(14) -0.26756(10) 0.56780(13) 0.0240(3) Uani 1 1 d . . . . .
H11A H 1.172647 -0.239308 0.610679 0.029 Uiso 1 1 calc R U . . .
C12 C 1.28042(15) -0.31388(11) 0.60808(14) 0.0290(4) Uani 1 1 d . . . . .
H12A H 1.304145 -0.317041 0.677445 0.035 Uiso 1 1 calc R U . . .
C13 C 1.32318(14) -0.35538(11) 0.54555(15) 0.0296(4) Uani 1 1 d . . . . .
H13A H 1.375435 -0.388470 0.571522 0.036 Uiso 1 1 calc R U . . .
C14 C 1.28890(14) -0.34809(11) 0.44474(15) 0.0276(4) Uani 1 1 d . . . . .
H14A H 1.318325 -0.375165 0.400551 0.033 Uiso 1 1 calc R U . . .
C15 C 1.21085(12) -0.30057(9) 0.40930(13) 0.0207(3) Uani 1 1 d . . . . .
C16 C 1.16827(13) -0.28786(10) 0.30327(13) 0.0218(3) Uani 1 1 d . . . . .
C17 C 1.20024(16) -0.32279(14) 0.22756(15) 0.0366(5) Uani 1 1 d . . . . .
H17A H 1.251798 -0.358138 0.241433 0.044 Uiso 1 1 calc R U . . .
C18 C 1.1553(2) -0.30494(17) 0.13144(17) 0.0488(7) Uani 1 1 d . . . . .
H18A H 1.175707 -0.328220 0.078339 0.059 Uiso 1 1 calc R U . . .
C19 C 1.08073(18) -0.25330(14) 0.11271(15) 0.0388(5) Uani 1 1 d . . . . .
H19A H 1.050044 -0.240000 0.047026 0.047 Uiso 1 1 calc R U . . .
C20 C 1.05149(14) -0.22113(11) 0.19215(13) 0.0249(3) Uani 1 1 d . . . . .
H20A H 0.999546 -0.186047 0.179901 0.030 Uiso 1 1 calc R U . . .
O12 O 1.24017(15) -0.10681(11) 0.65175(15) 0.0283(4) Uani 0.690(3) 1 d . . P A 1
N3 N 1.3566(2) -0.07691(15) 0.7900(2) 0.0347(6) Uani 0.690(3) 1 d . . P A 1
C21 C 1.2682(2) -0.07144(15) 0.7279(2) 0.0262(5) Uani 0.690(3) 1 d . . P A 1
H21A H 1.222647 -0.037158 0.743941 0.031 Uiso 0.690(3) 1 calc R U P A 1
C22 C 1.3866(3) -0.0245(2) 0.8698(3) 0.0499(10) Uani 0.690(3) 1 d . . P A 1
H22A H 1.328628 0.004018 0.877189 0.075 Uiso 0.690(3) 1 calc R U P A 1
H22B H 1.437127 0.008314 0.854445 0.075 Uiso 0.690(3) 1 calc R U P A 1
H22C H 1.414138 -0.050467 0.931281 0.075 Uiso 0.690(3) 1 calc R U P A 1
C23 C 1.4283(4) -0.1271(4) 0.7705(4) 0.0616(15) Uani 0.690(3) 1 d . . P A 1
H23A H 1.395136 -0.164125 0.723874 0.092 Uiso 0.690(3) 1 calc R U P A 1
H23B H 1.462009 -0.150749 0.832083 0.092 Uiso 0.690(3) 1 calc R U P A 1
H23C H 1.477329 -0.101046 0.742234 0.092 Uiso 0.690(3) 1 calc R U P A 1
C2' C 0.9459(5) -0.3483(3) 0.5251(7) 0.0415(19) Uani 0.310(3) 1 d D . P A 2
H2'A H 1.009801 -0.339428 0.512772 0.050 Uiso 0.310(3) 1 calc R U P A 2
H2'B H 0.919586 -0.396361 0.520041 0.050 Uiso 0.310(3) 1 calc R U P A 2
C10' C 0.6875(6) -0.0593(4) 0.2682(3) 0.0447(19) Uani 0.310(3) 1 d D . P A 2
H10C H 0.745918 -0.036534 0.257385 0.054 Uiso 0.310(3) 1 calc R U P A 2
H10D H 0.631477 -0.065505 0.215038 0.054 Uiso 0.310(3) 1 calc R U P A 2
O12' O 1.5455(7) -0.0487(5) 0.8830(6) 0.078(2) Uani 0.310(3) 1 d . . P A 2
N3' N 1.4910(6) -0.0712(4) 0.7173(7) 0.055(2) Uani 0.310(3) 1 d . . P A 2
C21' C 1.5546(8) -0.0406(6) 0.7942(8) 0.060(2) Uani 0.310(3) 1 d . . P A 2
H21B H 1.608081 -0.012093 0.782160 0.072 Uiso 0.310(3) 1 calc R U P A 2
C22' C 1.5044(8) -0.0545(6) 0.6157(9) 0.063(3) Uani 0.310(3) 1 d . . P A 2
H22D H 1.511332 -0.100093 0.581284 0.094 Uiso 0.310(3) 1 calc R U P A 2
H22E H 1.564352 -0.024785 0.620300 0.094 Uiso 0.310(3) 1 calc R U P A 2
H22F H 1.446434 -0.027578 0.579245 0.094 Uiso 0.310(3) 1 calc R U P A 2
C23' C 1.4117(11) -0.1163(7) 0.7232(11) 0.069(3) Uani 0.310(3) 1 d . . P A 2
H23D H 1.403207 -0.117179 0.791221 0.103 Uiso 0.310(3) 1 calc R U P A 2
H23E H 1.424927 -0.165746 0.702939 0.103 Uiso 0.310(3) 1 calc R U P A 2
H23F H 1.350854 -0.097670 0.679692 0.103 Uiso 0.310(3) 1 calc R U P A 2

loop_
_atom_site_aniso_label
_atom_site_aniso_U_11
_atom_site_aniso_U_22
_atom_site_aniso_U_33
_atom_site_aniso_U_23
_atom_site_aniso_U_13
_atom_site_aniso_U_12
Cu1 0.01803(9) 0.01482(9) 0.01423(9) -0.00114(6) 0.00230(7) 0.00282(7)
Cu2 0.02287(10) 0.01300(9) 0.01845(10) -0.00229(7) 0.01071(8) -0.00132(7)
Cu3 0.01633(9) 0.01413(9) 0.01327(9) -0.00064(6) 0.00452(7) -0.00005(6)
Si1 0.0218(2) 0.01506(19) 0.0159(2) 0.00071(15) 0.00386(16) -0.00337(16)
Si2 0.0231(2) 0.01546(19) 0.01422(19) 0.00122(15) 0.00562(16) -0.00104(16)
Si3 0.0225(2) 0.0203(2) 0.01527(19) -0.00111(16) 0.00802(16) -0.00132(16)
Si4 0.01673(19) 0.0182(2) 0.01569(19) -0.00144(15) 0.00601(15) 0.00003(15)
Si5 0.01603(19) 0.01666(19) 0.01496(19) -0.00133(15) 0.00487(15) -0.00228(15)
O1 0.0317(7) 0.0238(6) 0.0166(5) 0.0012(5) 0.0064(5) -0.0100(5)
O2 0.0359(7) 0.0200(6) 0.0275(6) 0.0012(5) 0.0195(6) -0.0016(5)
O3 0.0225(6) 0.0336(7) 0.0156(5) -0.0009(5) 0.0069(4) -0.0025(5)
O4 0.0237(6) 0.0251(6) 0.0236(6) -0.0078(5) 0.0128(5) -0.0081(5)
O5 0.0197(5) 0.0185(5) 0.0239(6) 0.0029(4) 0.0042(5) -0.0037(4)
O6 0.0197(5) 0.0150(5) 0.0156(5) -0.0015(4) 0.0042(4) -0.0001(4)
O7 0.0242(6) 0.0143(5) 0.0173(5) 0.0003(4) 0.0099(4) -0.0004(4)
O8 0.0232(6) 0.0231(6) 0.0140(5) -0.0024(4) 0.0062(4) -0.0031(4)
O9 0.0186(5) 0.0169(5) 0.0151(5) -0.0022(4) 0.0062(4) -0.0012(4)
O10 0.0203(5) 0.0158(5) 0.0181(5) -0.0015(4) 0.0090(4) -0.0022(4)
O11 0.0176(5) 0.0166(5) 0.0159(5) -0.0005(4) 0.0035(4) 0.0007(4)
N1 0.0203(6) 0.0171(6) 0.0196(6) 0.0001(5) 0.0022(5) 0.0020(5)
N2 0.0204(6) 0.0193(6) 0.0185(6) -0.0014(5) 0.0049(5) 0.0026(5)
C1 0.0426(11) 0.0191(8) 0.0333(10) 0.0022(7) -0.0018(8) -0.0090(8)
C2 0.069(3) 0.0202(16) 0.093(4) -0.0063(19) -0.027(3) -0.0030(16)
C3 0.0379(10) 0.0319(10) 0.0212(8) 0.0018(7) -0.0023(7) 0.0027(8)
C4 0.0625(17) 0.0393(13) 0.0443(13) 0.0098(11) -0.0035(12) 0.0183(12)
C5 0.0321(9) 0.0302(9) 0.0170(8) -0.0015(6) 0.0090(7) 0.0003(7)
C6 0.0367(11) 0.0608(15) 0.0272(10) -0.0102(10) 0.0143(9) 0.0019(10)
C7 0.0241(9) 0.0332(10) 0.0441(11) 0.0097(9) 0.0123(8) 0.0061(7)
C8 0.0429(13) 0.0366(12) 0.0772(19) 0.0071(12) 0.0359(13) 0.0144(10)
C9 0.0256(8) 0.0264(9) 0.0248(8) -0.0033(7) -0.0006(7) -0.0024(7)
C10 0.0233(13) 0.0473(18) 0.0394(17) 0.0051(14) 0.0004(12) -0.0058(12)
C11 0.0270(8) 0.0230(8) 0.0200(8) 0.0014(6) 0.0015(6) 0.0047(6)
C12 0.0303(9) 0.0277(9) 0.0248(9) 0.0042(7) -0.0028(7) 0.0056(7)
C13 0.0252(9) 0.0269(9) 0.0327(10) 0.0018(7) -0.0019(7) 0.0079(7)
C14 0.0243(8) 0.0257(9) 0.0313(9) -0.0020(7) 0.0027(7) 0.0088(7)
C15 0.0184(7) 0.0200(7) 0.0231(8) -0.0017(6) 0.0031(6) 0.0017(6)
C16 0.0204(7) 0.0238(8) 0.0220(8) -0.0018(6) 0.0066(6) 0.0029(6)
C17 0.0334(10) 0.0511(13) 0.0274(9) -0.0024(9) 0.0112(8) 0.0211(9)
C18 0.0491(14) 0.0742(18) 0.0262(10) -0.0051(11) 0.0149(10) 0.0306(13)
C19 0.0438(12) 0.0552(14) 0.0190(9) 0.0019(9) 0.0104(8) 0.0189(10)
C20 0.0274(8) 0.0272(9) 0.0199(8) 0.0011(6) 0.0049(6) 0.0066(7)
O12 0.0260(9) 0.0259(10) 0.0318(10) -0.0039(8) 0.0038(8) 0.0024(7)
N3 0.0291(12) 0.0371(14) 0.0343(13) 0.0064(11) -0.0004(10) 0.0023(10)
C21 0.0231(12) 0.0258(12) 0.0291(13) 0.0037(10) 0.0048(10) 0.0002(10)
C22 0.050(2) 0.064(2) 0.0292(16) 0.0027(16) -0.0054(14) -0.0193(18)
C23 0.037(2) 0.081(4) 0.063(3) 0.004(3) 0.002(2) 0.025(2)
C2' 0.036(4) 0.024(3) 0.071(6) -0.007(3) 0.024(4) -0.009(3)
C10' 0.035(4) 0.044(4) 0.047(4) -0.006(3) -0.008(3) 0.010(3)
O12' 0.093(6) 0.071(5) 0.065(5) 0.001(4) 0.006(4) -0.007(4)
N3' 0.050(4) 0.038(4) 0.072(5) -0.009(4) 0.002(4) 0.006(3)
C21' 0.058(6) 0.054(6) 0.064(6) -0.001(5) 0.004(5) -0.001(4)
C22' 0.050(5) 0.056(6) 0.079(7) -0.014(5) 0.006(5) 0.004(4)
C23' 0.072(9) 0.049(6) 0.083(10) 0.015(7) 0.011(7) 0.001(6)

loop_
_atom_type_symbol
_atom_type_description
_atom_type_scat_dispersion_real
_atom_type_scat_dispersion_imag
_atom_type_scat_source
C C 0.0033 0.0016 'International Tables Vol C Tables 4.2.6.8 and 6.1.1.4'
H H 0.0000 0.0000 'International Tables Vol C Tables 4.2.6.8 and 6.1.1.4'
N N 0.0061 0.0033 'International Tables Vol C Tables 4.2.6.8 and 6.1.1.4'
O O 0.0106 0.0060 'International Tables Vol C Tables 4.2.6.8 and 6.1.1.4'
Si Si 0.0817 0.0704 'International Tables Vol C Tables 4.2.6.8 and 6.1.1.4'
Cu Cu 0.3201 1.2651 'International Tables Vol C Tables 4.2.6.8 and 6.1.1.4'

loop_
_geom_angle_atom_site_label_1
_geom_angle_atom_site_label_2
_geom_angle_atom_site_label_3
_geom_angle
_geom_angle_site_symmetry_1
_geom_angle_site_symmetry_3
_geom_angle_publ_flag
O11 Cu1 O6 93.43(5) . . ?
O11 Cu1 N2 92.44(5) . . ?
O6 Cu1 N2 170.67(5) . . ?
O11 Cu1 N1 165.27(5) . . ?
O6 Cu1 N1 91.99(5) . . ?
N2 Cu1 N1 80.62(6) . . ?
O11 Cu1 O9 89.84(5) . 3_756 ?
O6 Cu1 O9 78.87(4) . 3_756 ?
N2 Cu1 O9 108.41(5) . 3_756 ?
N1 Cu1 O9 104.65(5) . 3_756 ?
O11 Cu1 Cu2 92.79(3) . . ?
O6 Cu1 Cu2 39.78(3) . . ?
N2 Cu1 Cu2 147.02(4) . . ?
N1 Cu1 Cu2 100.11(4) . . ?
O9 Cu1 Cu2 39.10(3) 3_756 . ?
O9 Cu2 O7 174.78(5) 3_756 . ?
O9 Cu2 O10 96.15(5) 3_756 3_756 ?
O7 Cu2 O10 81.11(5) . 3_756 ?
O9 Cu2 O6 86.31(5) 3_756 . ?
O7 Cu2 O6 95.82(5) . . ?
O10 Cu2 O6 172.01(5) 3_756 . ?
O9 Cu2 O12 94.67(6) 3_756 . ?
O7 Cu2 O12 89.77(6) . . ?
O10 Cu2 O12 89.66(6) 3_756 . ?
O6 Cu2 O12 97.73(6) . . ?
O9 Cu2 Cu3 135.72(4) 3_756 . ?
O7 Cu2 Cu3 40.82(3) . . ?
O10 Cu2 Cu3 40.84(3) 3_756 . ?
O6 Cu2 Cu3 134.72(3) . . ?
O12 Cu2 Cu3 94.83(5) . . ?
O9 Cu2 Cu1 46.42(3) 3_756 . ?
O7 Cu2 Cu1 135.63(4) . . ?
O10 Cu2 Cu1 142.13(3) 3_756 . ?
O6 Cu2 Cu1 39.90(3) . . ?
O12 Cu2 Cu1 97.84(5) . . ?
Cu3 Cu2 Cu1 166.912(10) . . ?
O8 Cu3 O11 92.24(5) . 3_756 ?
O8 Cu3 O10 168.14(5) . 3_756 ?
O11 Cu3 O10 94.50(5) 3_756 3_756 ?
O8 Cu3 O7 93.57(5) . . ?
O11 Cu3 O7 174.14(5) 3_756 . ?
O10 Cu3 O7 79.89(5) 3_756 . ?
O8 Cu3 Cu2 133.23(4) . . ?
O11 Cu3 Cu2 134.52(4) 3_756 . ?
O10 Cu3 Cu2 40.74(3) 3_756 . ?
O7 Cu3 Cu2 39.69(3) . . ?
O6 Si1 O1 109.64(7) . . ?
O6 Si1 O5 110.45(6) . . ?
O1 Si1 O5 109.26(7) . . ?
O6 Si1 C1 112.61(9) . . ?
O1 Si1 C1 108.03(8) . . ?
O5 Si1 C1 106.75(8) . . ?
O7 Si2 O2 109.56(7) . . ?
O7 Si2 O1 108.85(6) . . ?
O2 Si2 O1 108.17(7) . . ?
O7 Si2 C3 113.32(9) . . ?
O2 Si2 C3 109.27(9) . . ?
O1 Si2 C3 107.54(9) . . ?
O8 Si3 O3 113.21(7) . . ?
O8 Si3 O2 109.89(7) . . ?
O3 Si3 O2 106.22(8) . . ?
O8 Si3 C5 113.86(8) . . ?
O3 Si3 C5 106.05(8) . . ?
O2 Si3 C5 107.15(8) . . ?
O9 Si4 O3 111.60(7) . . ?
O9 Si4 O4 109.07(6) . . ?
O3 Si4 O4 107.82(7) . . ?
O9 Si4 C7 111.87(8) . . ?
O3 Si4 C7 107.12(9) . . ?
O4 Si4 C7 109.25(9) . . ?
O10 Si5 O4 111.09(6) . . ?
O10 Si5 O5 109.80(6) . . ?
O4 Si5 O5 109.59(7) . . ?
O10 Si5 C9 113.49(8) . . ?
O4 Si5 C9 107.75(8) . . ?
O5 Si5 C9 104.89(8) . . ?
Si1 O1 Si2 128.84(8) . . ?
Si2 O2 Si3 125.37(8) . . ?
Si4 O3 Si3 138.24(8) . . ?
Si5 O4 Si4 135.52(8) . . ?
Si1 O5 Si5 139.07(8) . . ?
Si1 O6 Cu2 122.13(7) . . ?
Si1 O6 Cu1 126.45(7) . . ?
Cu2 O6 Cu1 100.32(5) . . ?
Si2 O7 Cu2 129.03(7) . . ?
Si2 O7 Cu3 131.32(7) . . ?
Cu2 O7 Cu3 99.49(5) . . ?
Si3 O8 Cu3 119.17(7) . . ?
Si4 O9 Cu2 128.21(7) . 3_756 ?
Si4 O9 Cu1 126.94(6) . 3_756 ?
Cu2 O9 Cu1 94.48(5) 3_756 3_756 ?
Si5 O10 Cu2 126.67(7) . 3_756 ?
Si5 O10 Cu3 129.80(7) . 3_756 ?
Cu2 O10 Cu3 98.42(5) 3_756 3_756 ?
Cu1 O11 Cu3 105.45(6) . 3_756 ?
Cu1 O11 H11 101(2) . . ?
Cu3 O11 H11 111(2) 3_756 . ?
C11 N1 C15 119.09(15) . . ?
C11 N1 Cu1 125.64(12) . . ?
C15 N1 Cu1 115.27(11) . . ?
C20 N2 C16 119.62(15) . . ?
C20 N2 Cu1 124.88(12) . . ?
C16 N2 Cu1 115.47(11) . . ?
C2' C1 Si1 131.6(3) . . ?
C2 C1 Si1 124.3(2) . . ?
C2 C1 H1A 117.6 . . ?
Si1 C1 H1A 118.1 . . ?
C2' C1 H1B 114.0 . . ?
Si1 C1 H1B 114.4 . . ?
C1 C2 H2A 120.0 . . ?
C1 C2 H2B 120.0 . . ?
H2A C2 H2B 120.0 . . ?
C4 C3 Si2 125.21(19) . . ?
C4 C3 H3A 117.4 . . ?
Si2 C3 H3A 117.4 . . ?
C3 C4 H4A 120.0 . . ?
C3 C4 H4B 120.0 . . ?
H4A C4 H4B 120.0 . . ?
C6 C5 Si3 123.21(16) . . ?
C6 C5 H5A 118.4 . . ?
Si3 C5 H5A 118.4 . . ?
C5 C6 H6A 120.0 . . ?
C5 C6 H6B 120.0 . . ?
H6A C6 H6B 120.0 . . ?
C8 C7 Si4 124.6(2) . . ?
C8 C7 H7A 117.7 . . ?
Si4 C7 H7A 117.7 . . ?
C7 C8 H8A 120.0 . . ?
C7 C8 H8B 120.0 . . ?
H8A C8 H8B 120.0 . . ?
C10' C9 Si5 120.0(4) . . ?
C10 C9 Si5 121.56(19) . . ?
C10 C9 H9A 119.3 . . ?
Si5 C9 H9A 119.2 . . ?
C10' C9 H9B 119.7 . . ?
Si5 C9 H9B 120.4 . . ?
C9 C10 H10A 120.0 . . ?
C9 C10 H10B 120.0 . . ?
H10A C10 H10B 120.0 . . ?
N1 C11 C12 122.04(17) . . ?
N1 C11 H11A 119.0 . . ?
C12 C11 H11A 119.0 . . ?
C13 C12 C11 118.94(18) . . ?
C13 C12 H12A 120.5 . . ?
C11 C12 H12A 120.5 . . ?
C14 C13 C12 119.22(17) . . ?
C14 C13 H13A 120.4 . . ?
C12 C13 H13A 120.4 . . ?
C13 C14 C15 118.90(18) . . ?
C13 C14 H14A 120.5 . . ?
C15 C14 H14A 120.5 . . ?
N1 C15 C14 121.77(17) . . ?
N1 C15 C16 114.39(15) . . ?
C14 C15 C16 123.84(16) . . ?
N2 C16 C17 121.59(17) . . ?
N2 C16 C15 114.17(15) . . ?
C17 C16 C15 124.24(17) . . ?
C18 C17 C16 118.44(19) . . ?
C18 C17 H17A 120.8 . . ?
C16 C17 H17A 120.8 . . ?
C19 C18 C17 119.97(19) . . ?
C19 C18 H18A 120.0 . . ?
C17 C18 H18A 120.0 . . ?
C18 C19 C20 118.53(19) . . ?
C18 C19 H19A 120.7 . . ?
C20 C19 H19A 120.7 . . ?
N2 C20 C19 121.84(17) . . ?
N2 C20 H20A 119.1 . . ?
C19 C20 H20A 119.1 . . ?
C21 O12 Cu2 115.29(18) . . ?
C21 N3 C23 120.0(3) . . ?
C21 N3 C22 120.5(3) . . ?
C23 N3 C22 118.8(4) . . ?
O12 C21 N3 125.8(3) . . ?
O12 C21 H21A 117.1 . . ?
N3 C21 H21A 117.1 . . ?
N3 C22 H22A 109.5 . . ?
N3 C22 H22B 109.5 . . ?
H22A C22 H22B 109.5 . . ?
N3 C22 H22C 109.5 . . ?
H22A C22 H22C 109.5 . . ?
H22B C22 H22C 109.5 . . ?
N3 C23 H23A 109.5 . . ?
N3 C23 H23B 109.5 . . ?
H23A C23 H23B 109.5 . . ?
N3 C23 H23C 109.5 . . ?
H23A C23 H23C 109.5 . . ?
H23B C23 H23C 109.5 . . ?
C1 C2' H2'A 120.0 . . ?
C1 C2' H2'B 120.0 . . ?
H2'A C2' H2'B 120.0 . . ?
C9 C10' H10C 120.0 . . ?
C9 C10' H10D 120.0 . . ?
H10C C10' H10D 120.0 . . ?
C21' N3' C23' 125.7(11) . . ?
C21' N3' C22' 118.0(9) . . ?
C23' N3' C22' 116.3(10) . . ?
O12' C21' N3' 122.2(11) . . ?
O12' C21' H21B 118.9 . . ?
N3' C21' H21B 118.9 . . ?
N3' C22' H22D 109.5 . . ?
N3' C22' H22E 109.5 . . ?
H22D C22' H22E 109.5 . . ?
N3' C22' H22F 109.5 . . ?
H22D C22' H22F 109.5 . . ?
H22E C22' H22F 109.5 . . ?
N3' C23' H23D 109.5 . . ?
N3' C23' H23E 109.5 . . ?
H23D C23' H23E 109.5 . . ?
N3' C23' H23F 109.5 . . ?
H23D C23' H23F 109.5 . . ?
H23E C23' H23F 109.5 . . ?

loop_
_geom_bond_atom_site_label_1
_geom_bond_atom_site_label_2
_geom_bond_distance
_geom_bond_site_symmetry_2
_geom_bond_publ_flag
Cu1 O11 1.9538(12) . ?
Cu1 O6 1.9844(11) . ?
Cu1 N2 2.0027(14) . ?
Cu1 N1 2.0034(14) . ?
Cu1 O9 2.2115(11) 3_756 ?
Cu1 Cu2 3.0433(3) . ?
Cu2 O9 1.9253(11) 3_756 ?
Cu2 O7 1.9376(11) . ?
Cu2 O10 1.9741(12) 3_756 ?
Cu2 O6 1.9792(11) . ?
Cu2 O12 2.440(2) . ?
Cu2 Cu3 2.9923(3) . ?
Cu3 O8 1.9011(12) . ?
Cu3 O11 1.9604(12) 3_756 ?
Cu3 O10 1.9781(11) 3_756 ?
Cu3 O7 1.9830(12) . ?
Si1 O6 1.6151(12) . ?
Si1 O1 1.6294(13) . ?
Si1 O5 1.6360(13) . ?
Si1 C1 1.8426(19) . ?
Si2 O7 1.6186(12) . ?
Si2 O2 1.6278(13) . ?
Si2 O1 1.6305(13) . ?
Si2 C3 1.844(2) . ?
Si3 O8 1.5908(13) . ?
Si3 O3 1.6360(14) . ?
Si3 O2 1.6581(14) . ?
Si3 C5 1.8555(18) . ?
Si4 O9 1.6156(12) . ?
Si4 O3 1.6202(13) . ?
Si4 O4 1.6396(13) . ?
Si4 C7 1.849(2) . ?
Si5 O10 1.6165(12) . ?
Si5 O4 1.6218(13) . ?
Si5 O5 1.6377(13) . ?
Si5 C9 1.8520(18) . ?
O11 H11 0.77(3) . ?
N1 C11 1.337(2) . ?
N1 C15 1.351(2) . ?
N2 C20 1.333(2) . ?
N2 C16 1.349(2) . ?
C1 C2' 1.310(2) . ?
C1 C2 1.3157(19) . ?
C1 H1A 0.9600 . ?
C1 H1B 0.9600 . ?
C2 H2A 0.9500 . ?
C2 H2B 0.9500 . ?
C3 C4 1.317(3) . ?
C3 H3A 0.9500 . ?
C4 H4A 0.9500 . ?
C4 H4B 0.9500 . ?
C5 C6 1.311(3) . ?
C5 H5A 0.9500 . ?
C6 H6A 0.9500 . ?
C6 H6B 0.9500 . ?
C7 C8 1.320(3) . ?
C7 H7A 0.9500 . ?
C8 H8A 0.9500 . ?
C8 H8B 0.9500 . ?
C9 C10' 1.327(2) . ?
C9 C10 1.3273(18) . ?
C9 H9A 0.9501 . ?
C9 H9B 0.9598 . ?
C10 H10A 0.9500 . ?
C10 H10B 0.9500 . ?
C11 C12 1.389(2) . ?
C11 H11A 0.9500 . ?
C12 C13 1.384(3) . ?
C12 H12A 0.9500 . ?
C13 C14 1.384(3) . ?
C13 H13A 0.9500 . ?
C14 C15 1.388(2) . ?
C14 H14A 0.9500 . ?
C15 C16 1.481(2) . ?
C16 C17 1.388(3) . ?
C17 C18 1.383(3) . ?
C17 H17A 0.9500 . ?
C18 C19 1.380(3) . ?
C18 H18A 0.9500 . ?
C19 C20 1.391(3) . ?
C19 H19A 0.9500 . ?
C20 H20A 0.9500 . ?
O12 C21 1.230(3) . ?
N3 C21 1.333(4) . ?
N3 C23 1.422(6) . ?
N3 C22 1.457(5) . ?
C21 H21A 0.9500 . ?
C22 H22A 0.9800 . ?
C22 H22B 0.9800 . ?
C22 H22C 0.9800 . ?
C23 H23A 0.9800 . ?
C23 H23B 0.9800 . ?
C23 H23C 0.9800 . ?
C2' H2'A 0.9500 . ?
C2' H2'B 0.9500 . ?
C10' H10C 0.9500 . ?
C10' H10D 0.9500 . ?
O12' C21' 1.280(13) . ?
N3' C21' 1.346(13) . ?
N3' C23' 1.389(17) . ?
N3' C22' 1.500(15) . ?
C21' H21B 0.9500 . ?
C22' H22D 0.9800 . ?
C22' H22E 0.9800 . ?
C22' H22F 0.9800 . ?
C23' H23D 0.9800 . ?
C23' H23E 0.9800 . ?
C23' H23F 0.9800 . ?

loop_
_geom_torsion_atom_site_label_1
_geom_torsion_atom_site_label_2
_geom_torsion_atom_site_label_3
_geom_torsion_atom_site_label_4
_geom_torsion
_geom_torsion_site_symmetry_1
_geom_torsion_site_symmetry_2
_geom_torsion_site_symmetry_3
_geom_torsion_site_symmetry_4
_geom_torsion_publ_flag
O6 Si1 O1 Si2 29.36(13) . . . . ?
O5 Si1 O1 Si2 -91.81(12) . . . . ?
C1 Si1 O1 Si2 152.42(12) . . . . ?
O7 Si2 O1 Si1 13.47(14) . . . . ?
O2 Si2 O1 Si1 132.44(11) . . . . ?
C3 Si2 O1 Si1 -109.66(13) . . . . ?
O7 Si2 O2 Si3 -10.11(14) . . . . ?
O1 Si2 O2 Si3 -128.63(11) . . . . ?
C3 Si2 O2 Si3 114.58(12) . . . . ?
O8 Si3 O2 Si2 -32.45(13) . . . . ?
O3 Si3 O2 Si2 90.35(12) . . . . ?
C5 Si3 O2 Si2 -156.62(11) . . . . ?
O9 Si4 O3 Si3 -24.35(16) . . . . ?
O4 Si4 O3 Si3 95.41(14) . . . . ?
C7 Si4 O3 Si3 -147.12(14) . . . . ?
O8 Si3 O3 Si4 35.01(16) . . . . ?
O2 Si3 O3 Si4 -85.66(14) . . . . ?
C5 Si3 O3 Si4 160.56(13) . . . . ?
O10 Si5 O4 Si4 2.92(15) . . . . ?
O5 Si5 O4 Si4 124.43(12) . . . . ?
C9 Si5 O4 Si4 -121.98(13) . . . . ?
O9 Si4 O4 Si5 -5.61(15) . . . . ?
O3 Si4 O4 Si5 -126.96(12) . . . . ?
C7 Si4 O4 Si5 116.95(14) . . . . ?
O6 Si1 O5 Si5 -45.86(14) . . . . ?
O1 Si1 O5 Si5 74.82(14) . . . . ?
C1 Si1 O5 Si5 -168.59(13) . . . . ?
O10 Si5 O5 Si1 38.34(14) . . . . ?
O4 Si5 O5 Si1 -83.94(13) . . . . ?
C9 Si5 O5 Si1 160.62(13) . . . . ?
O1 Si1 O6 Cu2 -53.14(10) . . . . ?
O5 Si1 O6 Cu2 67.32(9) . . . . ?
C1 Si1 O6 Cu2 -173.44(8) . . . . ?
O1 Si1 O6 Cu1 170.23(8) . . . . ?
O5 Si1 O6 Cu1 -69.32(10) . . . . ?
C1 Si1 O6 Cu1 49.93(11) . . . . ?
O2 Si2 O7 Cu2 -158.14(9) . . . . ?
O1 Si2 O7 Cu2 -40.04(11) . . . . ?
C3 Si2 O7 Cu2 79.56(12) . . . . ?
O2 Si2 O7 Cu3 27.42(12) . . . . ?
O1 Si2 O7 Cu3 145.52(9) . . . . ?
C3 Si2 O7 Cu3 -94.88(12) . . . . ?
O3 Si3 O8 Cu3 -52.57(10) . . . . ?
O2 Si3 O8 Cu3 66.00(10) . . . . ?
C5 Si3 O8 Cu3 -173.81(8) . . . . ?
O3 Si4 O9 Cu2 148.72(8) . . . 3_756 ?
O4 Si4 O9 Cu2 29.70(11) . . . 3_756 ?
C7 Si4 O9 Cu2 -91.28(12) . . . 3_756 ?
O3 Si4 O9 Cu1 -75.56(10) . . . 3_756 ?
O4 Si4 O9 Cu1 165.43(8) . . . 3_756 ?
C7 Si4 O9 Cu1 44.45(12) . . . 3_756 ?
O4 Si5 O10 Cu2 -22.46(11) . . . 3_756 ?
O5 Si5 O10 Cu2 -143.85(8) . . . 3_756 ?
C9 Si5 O10 Cu2 99.14(10) . . . 3_756 ?
O4 Si5 O10 Cu3 -171.58(8) . . . 3_756 ?
O5 Si5 O10 Cu3 67.03(10) . . . 3_756 ?
C9 Si5 O10 Cu3 -49.98(12) . . . 3_756 ?
O6 Si1 C1 C2' 8.3(6) . . . . ?
O1 Si1 C1 C2' -112.9(6) . . . . ?
O5 Si1 C1 C2' 129.7(6) . . . . ?
O6 Si1 C1 C2 69.8(4) . . . . ?
O1 Si1 C1 C2 -51.4(4) . . . . ?
O5 Si1 C1 C2 -168.8(4) . . . . ?
O7 Si2 C3 C4 -117.1(2) . . . . ?
O2 Si2 C3 C4 120.4(2) . . . . ?
O1 Si2 C3 C4 3.2(3) . . . . ?
O8 Si3 C5 C6 138.0(2) . . . . ?
O3 Si3 C5 C6 12.8(2) . . . . ?
O2 Si3 C5 C6 -100.3(2) . . . . ?
O9 Si4 C7 C8 -112.6(2) . . . . ?
O3 Si4 C7 C8 10.0(2) . . . . ?
O4 Si4 C7 C8 126.6(2) . . . . ?
O10 Si5 C9 C10' 0.0(4) . . . . ?
O4 Si5 C9 C10' 123.4(4) . . . . ?
O5 Si5 C9 C10' -119.9(4) . . . . ?
O10 Si5 C9 C10 -129.4(2) . . . . ?
O4 Si5 C9 C10 -6.0(2) . . . . ?
O5 Si5 C9 C10 110.7(2) . . . . ?
C15 N1 C11 C12 -1.2(3) . . . . ?
Cu1 N1 C11 C12 179.57(15) . . . . ?
N1 C11 C12 C13 -0.4(3) . . . . ?
C11 C12 C13 C14 1.8(3) . . . . ?
C12 C13 C14 C15 -1.6(3) . . . . ?
C11 N1 C15 C14 1.5(3) . . . . ?
Cu1 N1 C15 C14 -179.22(14) . . . . ?
C11 N1 C15 C16 -178.25(16) . . . . ?
Cu1 N1 C15 C16 1.03(19) . . . . ?
C13 C14 C15 N1 -0.1(3) . . . . ?
C13 C14 C15 C16 179.62(18) . . . . ?
C20 N2 C16 C17 -1.0(3) . . . . ?
Cu1 N2 C16 C17 177.40(17) . . . . ?
C20 N2 C16 C15 178.72(16) . . . . ?
Cu1 N2 C16 C15 -2.9(2) . . . . ?
N1 C15 C16 N2 1.2(2) . . . . ?
C14 C15 C16 N2 -178.51(17) . . . . ?
N1 C15 C16 C17 -179.1(2) . . . . ?
C14 C15 C16 C17 1.2(3) . . . . ?
N2 C16 C17 C18 0.8(4) . . . . ?
C15 C16 C17 C18 -178.8(2) . . . . ?
C16 C17 C18 C19 0.2(4) . . . . ?
C17 C18 C19 C20 -1.0(4) . . . . ?
C16 N2 C20 C19 0.1(3) . . . . ?
Cu1 N2 C20 C19 -178.12(17) . . . . ?
C18 C19 C20 N2 0.9(4) . . . . ?
Cu2 O12 C21 N3 -175.5(2) . . . . ?
C23 N3 C21 O12 0.0(5) . . . . ?
C22 N3 C21 O12 170.6(3) . . . . ?
C23' N3' C21' O12' -2.4(17) . . . . ?
C22' N3' C21' O12' 176.1(10) . . . . ?
